data_4026966
loop_
_publ_author_name
'John A. Malona'
'Kevin Cariou'
'William T. Spencer'
'Alison J. Frontier'

_publ_section_title
;
 Total Synthesis of (\+-)-Rocaglamide via Oxidation-Initiated Nazarov
 Cyclization
;
_journal_name_full 'Journal of Organic Chemistry'
_journal_page_first 1891
_journal_page_last 1908
_journal_paper_doi 10.1021/jo202366c
_journal_volume 77
_journal_year 2012
_chemical_formula_moiety 'C28 H26 O6'
_chemical_formula_sum 'C28 H26 O6'
_chemical_formula_weight 458.49
_chemical_name_common frojm03
_chemical_name_systematic
;
 ?
;
_space_group_IT_number 14
_symmetry_cell_setting monoclinic
_symmetry_space_group_name_Hall '-P 2ybc'
_symmetry_space_group_name_H-M 'P 1 21/c 1'
_atom_sites_solution_hydrogens geom
_atom_sites_solution_primary direct
_atom_sites_solution_secondary difmap
_audit_creation_method SHELXL-97
_cell_angle_alpha 90.00
_cell_angle_beta 102.021(1)
_cell_angle_gamma 90.00
_cell_formula_units_Z 4
_cell_length_a 10.8038(10)
_cell_length_b 23.985(2)
_cell_length_c 8.7832(8)
_cell_measurement_reflns_used 3978
_cell_measurement_temperature 100.0(1)
_cell_measurement_theta_max 33.06
_cell_measurement_theta_min 2.52
_cell_volume 2226.1(3)
_computing_cell_refinement 'SAINT (Bruker, 2006)'
_computing_data_collection 'APEX2 (Bruker, 2006)'
_computing_data_reduction 'SAINT (Bruker, 2006)'
_computing_molecular_graphics 'SHELXTL (Bruker, 2000)'
_computing_publication_material 'SHELXTL (Bruker, 2000)'
_computing_structure_refinement 'SHELXL-97 (Sheldrick, 1997)'
_computing_structure_solution 'SIR97 (Altomare et al., 1999)'
_diffrn_ambient_temperature 100.0(1)
_diffrn_measured_fraction_theta_full 0.992
_diffrn_measured_fraction_theta_max 0.992
_diffrn_measurement_device_type 'Bruker SMART APEX II CCD Platform'
_diffrn_measurement_method 'area detector, \w scans per \f'
_diffrn_radiation_monochromator graphite
_diffrn_radiation_source 'fine-focus sealed tube'
_diffrn_radiation_type MoK\a
_diffrn_radiation_wavelength 0.71073
_diffrn_reflns_av_R_equivalents 0.0537
_diffrn_reflns_av_sigmaI/netI 0.0451
_diffrn_reflns_limit_h_max 16
_diffrn_reflns_limit_h_min -16
_diffrn_reflns_limit_k_max 36
_diffrn_reflns_limit_k_min -36
_diffrn_reflns_limit_l_max 13
_diffrn_reflns_limit_l_min -13
_diffrn_reflns_number 40008
_diffrn_reflns_theta_full 32.57
_diffrn_reflns_theta_max 32.57
_diffrn_reflns_theta_min 1.70
_exptl_absorpt_coefficient_mu 0.096
_exptl_absorpt_correction_T_max 0.9962
_exptl_absorpt_correction_T_min 0.9737
_exptl_absorpt_correction_type multi-scan
_exptl_absorpt_process_details 'SADABS (Blessing, 1995)'
_exptl_crystal_colour colorless
_exptl_crystal_density_diffrn 1.368
_exptl_crystal_description plate
_exptl_crystal_F_000 968
_exptl_crystal_size_max 0.28
_exptl_crystal_size_mid 0.14
_exptl_crystal_size_min 0.04
_refine_diff_density_max 0.438
_refine_diff_density_min -0.250
_refine_diff_density_rms 0.056
_refine_ls_extinction_method none
_refine_ls_goodness_of_fit_ref 1.021
_refine_ls_hydrogen_treatment refall
_refine_ls_matrix_type full
_refine_ls_number_parameters 411
_refine_ls_number_reflns 8035
_refine_ls_number_restraints 0
_refine_ls_restrained_S_all 1.021
_refine_ls_R_factor_all 0.0731
_refine_ls_R_factor_gt 0.0452
_refine_ls_shift/su_max 0.001
_refine_ls_shift/su_mean 0.000
_refine_ls_structure_factor_coef Fsqd
_refine_ls_weighting_details 'calc w=1/[\s^2^(Fo^2^)+(0.0560P)^2^+0.4642P] where P=(Fo^2^+2Fc^2^)/3'
_refine_ls_weighting_scheme calc
_refine_ls_wR_factor_gt 0.1044
_refine_ls_wR_factor_ref 0.1189
_reflns_number_gt 5715
_reflns_number_total 8035
_reflns_threshold_expression >2sigma(I)
_cod_data_source_file jo202366c_si_001.cif
_cod_data_source_block frojm03
_cod_original_cell_volume 2226.0(3)
_cod_database_code 4026966

loop_
_symmetry_equiv_pos_as_xyz
'x, y, z'
'-x, y+1/2, -z+1/2'
'-x, -y, -z'
'x, -y-1/2, z-1/2'

loop_
_atom_site_label
_atom_site_type_symbol
_atom_site_fract_x
_atom_site_fract_y
_atom_site_fract_z
_atom_site_U_iso_or_equiv
_atom_site_adp_type
_atom_site_occupancy
_atom_site_symmetry_multiplicity
_atom_site_calc_flag
O1 O 0.67618(7) 0.09085(3) 0.77059(9) 0.01390(16) Uani 1 1 d
O2 O 0.73426(8) 0.28442(3) 0.90281(10) 0.01875(18) Uani 1 1 d
O3 O 0.50860(9) 0.24173(4) 1.00275(11) 0.02025(18) Uani 1 1 d
O4 O 0.35709(8) 0.12468(4) 1.04592(10) 0.01760(17) Uani 1 1 d
O5 O 0.33101(8) -0.03991(3) 0.74078(10) 0.01884(18) Uani 1 1 d
O6 O 1.08302(9) 0.06175(4) 1.40124(10) 0.0235(2) Uani 1 1 d
C1 C 0.71636(10) 0.13686(4) 0.87841(13) 0.01247(19) Uani 1 1 d
C2 C 0.76028(10) 0.18974(4) 0.80359(13) 0.0133(2) Uani 1 1 d
H2 H 0.7109(15) 0.1914(6) 0.6948(18) 0.021(4) Uiso 1 1 d
C3 C 0.70169(11) 0.23570(5) 0.88905(13) 0.0146(2) Uani 1 1 d
C4 C 0.59280(11) 0.21076(5) 0.94331(13) 0.0152(2) Uani 1 1 d
C5 C 0.59505(10) 0.15490(5) 0.92560(12) 0.01291(19) Uani 1 1 d
C6 C 0.44629(12) 0.28619(5) 0.90292(15) 0.0187(2) Uani 1 1 d
H6A H 0.3708(16) 0.2695(7) 0.8319(19) 0.028(4) Uiso 1 1 d
H6B H 0.5049(14) 0.3010(6) 0.8388(17) 0.016(3) Uiso 1 1 d
C7 C 0.40705(14) 0.32971(6) 1.00636(17) 0.0244(3) Uani 1 1 d
H7A H 0.3536(17) 0.3584(7) 0.944(2) 0.036(5) Uiso 1 1 d
H7B H 0.4799(18) 0.3462(8) 1.069(2) 0.039(5) Uiso 1 1 d
H7C H 0.3539(18) 0.3127(8) 1.076(2) 0.042(5) Uiso 1 1 d
C8 C 0.51518(10) 0.10610(5) 0.90478(13) 0.0134(2) Uani 1 1 d
C9 C 0.40119(11) 0.09033(5) 0.94611(13) 0.0146(2) Uani 1 1 d
C10 C 0.34293(11) 0.04115(5) 0.88640(14) 0.0163(2) Uani 1 1 d
H10 H 0.2685(14) 0.0288(6) 0.9113(17) 0.020(4) Uiso 1 1 d
C11 C 0.39775(11) 0.00719(5) 0.78813(13) 0.0151(2) Uani 1 1 d
C12 C 0.51099(11) 0.02134(5) 0.74496(13) 0.0150(2) Uani 1 1 d
H12 H 0.5497(15) -0.0025(6) 0.6754(19) 0.023(4) Uiso 1 1 d
C13 C 0.56627(10) 0.07073(5) 0.80668(13) 0.0133(2) Uani 1 1 d
C14 C 0.24446(12) 0.10737(6) 1.09514(16) 0.0216(2) Uani 1 1 d
H14A H 0.2263(15) 0.1384(7) 1.1630(18) 0.023(4) Uiso 1 1 d
H14B H 0.2591(16) 0.0717(7) 1.156(2) 0.030(4) Uiso 1 1 d
H14C H 0.1721(16) 0.1035(7) 1.0062(19) 0.025(4) Uiso 1 1 d
C15 C 0.38570(13) -0.08006(5) 0.65366(15) 0.0208(2) Uani 1 1 d
H15A H 0.3297(17) -0.1117(7) 0.639(2) 0.032(4) Uiso 1 1 d
H15B H 0.4695(16) -0.0920(6) 0.7144(19) 0.025(4) Uiso 1 1 d
H15C H 0.3961(15) -0.0639(7) 0.5526(19) 0.023(4) Uiso 1 1 d
C16 C 0.81433(10) 0.11526(4) 1.01641(13) 0.01296(19) Uani 1 1 d
C17 C 0.86539(11) 0.06232(5) 1.01675(13) 0.0144(2) Uani 1 1 d
H17 H 0.8390(14) 0.0378(6) 0.9256(17) 0.017(4) Uiso 1 1 d
C18 C 0.95511(11) 0.04234(5) 1.14280(14) 0.0161(2) Uani 1 1 d
H18 H 0.9871(15) 0.0035(7) 1.1423(18) 0.023(4) Uiso 1 1 d
C19 C 0.99542(11) 0.07660(5) 1.27095(13) 0.0162(2) Uani 1 1 d
C20 C 0.94577(12) 0.13026(5) 1.27186(14) 0.0189(2) Uani 1 1 d
H20 H 0.9752(15) 0.1548(7) 1.3613(18) 0.023(4) Uiso 1 1 d
C21 C 0.85614(11) 0.14905(5) 1.14662(13) 0.0168(2) Uani 1 1 d
H21 H 0.8201(14) 0.1861(6) 1.1519(17) 0.017(4) Uiso 1 1 d
C22 C 1.13008(15) 0.00597(6) 1.40965(17) 0.0272(3) Uani 1 1 d
H22A H 1.1789(18) 0.0013(7) 1.512(2) 0.040(5) Uiso 1 1 d
H22B H 1.1816(16) -0.0006(7) 1.330(2) 0.032(4) Uiso 1 1 d
H22C H 1.0604(17) -0.0229(8) 1.392(2) 0.035(5) Uiso 1 1 d
C23 C 0.89947(10) 0.19277(4) 0.80154(13) 0.0135(2) Uani 1 1 d
C24 C 0.94501(11) 0.15870(5) 0.69599(13) 0.0166(2) Uani 1 1 d
H24 H 0.8860(15) 0.1357(6) 0.6234(18) 0.021(4) Uiso 1 1 d
C25 C 1.07317(12) 0.15732(5) 0.69301(14) 0.0187(2) Uani 1 1 d
H25 H 1.1039(15) 0.1328(7) 0.6193(18) 0.024(4) Uiso 1 1 d
C26 C 1.15727(12) 0.19114(5) 0.79348(15) 0.0197(2) Uani 1 1 d
H26 H 1.2493(16) 0.1906(7) 0.7924(19) 0.030(4) Uiso 1 1 d
C27 C 1.11328(12) 0.22535(5) 0.89817(16) 0.0209(2) Uani 1 1 d
H27 H 1.1707(16) 0.2482(7) 0.969(2) 0.032(5) Uiso 1 1 d
C28 C 0.98528(11) 0.22588(5) 0.90333(14) 0.0178(2) Uani 1 1 d
H28 H 0.9557(15) 0.2498(7) 0.9773(19) 0.024(4) Uiso 1 1 d

loop_
_atom_site_aniso_label
_atom_site_aniso_U_11
_atom_site_aniso_U_22
_atom_site_aniso_U_33
_atom_site_aniso_U_23
_atom_site_aniso_U_13
_atom_site_aniso_U_12
O1 0.0142(4) 0.0128(4) 0.0152(4) -0.0021(3) 0.0041(3) -0.0025(3)
O2 0.0206(4) 0.0117(4) 0.0245(4) 0.0006(3) 0.0061(3) -0.0011(3)
O3 0.0244(4) 0.0145(4) 0.0256(4) 0.0031(3) 0.0136(4) 0.0056(3)
O4 0.0155(4) 0.0198(4) 0.0193(4) -0.0020(3) 0.0078(3) -0.0013(3)
O5 0.0194(4) 0.0153(4) 0.0215(4) -0.0019(3) 0.0035(3) -0.0058(3)
O6 0.0286(5) 0.0222(4) 0.0163(4) -0.0003(3) -0.0027(3) 0.0084(4)
C1 0.0136(5) 0.0106(4) 0.0134(5) -0.0004(4) 0.0034(4) -0.0006(4)
C2 0.0141(5) 0.0122(5) 0.0142(5) 0.0004(4) 0.0041(4) -0.0008(4)
C3 0.0153(5) 0.0140(5) 0.0147(5) 0.0014(4) 0.0031(4) 0.0008(4)
C4 0.0171(5) 0.0130(5) 0.0171(5) 0.0008(4) 0.0070(4) 0.0008(4)
C5 0.0132(5) 0.0138(5) 0.0122(5) 0.0009(4) 0.0037(4) 0.0001(4)
C6 0.0182(5) 0.0155(5) 0.0222(6) -0.0008(4) 0.0040(4) 0.0024(4)
C7 0.0274(7) 0.0197(6) 0.0258(6) -0.0033(5) 0.0045(5) 0.0076(5)
C8 0.0138(5) 0.0118(5) 0.0144(5) 0.0019(4) 0.0025(4) -0.0001(4)
C9 0.0143(5) 0.0158(5) 0.0139(5) 0.0017(4) 0.0030(4) 0.0006(4)
C10 0.0145(5) 0.0172(5) 0.0171(5) 0.0018(4) 0.0029(4) -0.0021(4)
C11 0.0155(5) 0.0138(5) 0.0145(5) 0.0023(4) -0.0003(4) -0.0025(4)
C12 0.0167(5) 0.0133(5) 0.0146(5) 0.0008(4) 0.0024(4) -0.0008(4)
C13 0.0123(5) 0.0141(5) 0.0129(5) 0.0018(4) 0.0015(4) -0.0006(4)
C14 0.0172(6) 0.0271(6) 0.0228(6) 0.0024(5) 0.0097(5) -0.0003(5)
C15 0.0240(6) 0.0156(5) 0.0218(6) -0.0028(4) 0.0023(5) -0.0028(5)
C16 0.0129(5) 0.0125(5) 0.0142(5) 0.0006(4) 0.0044(4) -0.0003(4)
C17 0.0149(5) 0.0138(5) 0.0148(5) -0.0021(4) 0.0038(4) -0.0001(4)
C18 0.0160(5) 0.0146(5) 0.0179(5) -0.0006(4) 0.0044(4) 0.0019(4)
C19 0.0162(5) 0.0179(5) 0.0143(5) 0.0016(4) 0.0031(4) 0.0022(4)
C20 0.0242(6) 0.0161(5) 0.0154(5) -0.0025(4) 0.0019(4) 0.0017(4)
C21 0.0216(6) 0.0131(5) 0.0157(5) -0.0003(4) 0.0035(4) 0.0016(4)
C22 0.0328(7) 0.0265(7) 0.0203(6) 0.0031(5) 0.0011(5) 0.0144(6)
C23 0.0150(5) 0.0116(5) 0.0144(5) 0.0023(4) 0.0038(4) -0.0006(4)
C24 0.0179(5) 0.0177(5) 0.0143(5) -0.0005(4) 0.0038(4) 0.0003(4)
C25 0.0198(6) 0.0215(6) 0.0161(5) 0.0009(4) 0.0065(4) 0.0029(4)
C26 0.0153(5) 0.0228(6) 0.0220(6) 0.0029(5) 0.0062(4) 0.0001(4)
C27 0.0170(5) 0.0202(6) 0.0252(6) -0.0037(5) 0.0037(5) -0.0037(4)
C28 0.0183(5) 0.0152(5) 0.0205(6) -0.0028(4) 0.0055(4) -0.0014(4)

loop_
_atom_type_symbol
_atom_type_description
_atom_type_scat_dispersion_real
_atom_type_scat_dispersion_imag
_atom_type_scat_source
C C 0.0033 0.0016 'International Tables Vol C Tables 4.2.6.8 and 6.1.1.4'
H H 0.0000 0.0000 'International Tables Vol C Tables 4.2.6.8 and 6.1.1.4'
O O 0.0106 0.0060 'International Tables Vol C Tables 4.2.6.8 and 6.1.1.4'

loop_
_geom_angle_atom_site_label_1
_geom_angle_atom_site_label_2
_geom_angle_atom_site_label_3
_geom_angle
C13 O1 C1 105.63(8)
C4 O3 C6 115.59(9)
C9 O4 C14 116.87(9)
C11 O5 C15 118.12(9)
C19 O6 C22 117.57(10)
O1 C1 C5 103.63(8)
O1 C1 C16 108.81(8)
C5 C1 C16 112.08(9)
O1 C1 C2 114.83(9)
C5 C1 C2 103.93(8)
C16 C1 C2 113.11(9)
C23 C2 C3 118.85(9)
C23 C2 C1 116.03(9)
C3 C2 C1 100.72(8)
C23 C2 H2 108.9(9)
C3 C2 H2 104.3(9)
C1 C2 H2 106.9(9)
O2 C3 C4 125.90(10)
O2 C3 C2 126.46(10)
C4 C3 C2 107.54(9)
C5 C4 O3 128.03(10)
C5 C4 C3 109.19(10)
O3 C4 C3 122.77(10)
C4 C5 C8 142.68(11)
C4 C5 C1 110.60(9)
C8 C5 C1 105.17(9)
O3 C6 C7 107.37(10)
O3 C6 H6A 107.3(9)
C7 C6 H6A 111.0(9)
O3 C6 H6B 109.5(8)
C7 C6 H6B 112.8(8)
H6A C6 H6B 108.7(12)
C6 C7 H7A 110.7(10)
C6 C7 H7B 109.6(11)
H7A C7 H7B 110.6(15)
C6 C7 H7C 110.6(11)
H7A C7 H7C 106.1(15)
H7B C7 H7C 109.2(15)
C13 C8 C9 118.29(10)
C13 C8 C5 105.50(9)
C9 C8 C5 135.90(10)
O4 C9 C10 124.51(10)
O4 C9 C8 116.54(10)
C10 C9 C8 118.94(10)
C9 C10 C11 120.62(11)
C9 C10 H10 122.0(9)
C11 C10 H10 117.3(9)
O5 C11 C12 123.95(10)
O5 C11 C10 113.94(10)
C12 C11 C10 122.10(10)
C13 C12 C11 115.62(10)
C13 C12 H12 122.2(9)
C11 C12 H12 122.2(9)
O1 C13 C12 122.09(10)
O1 C13 C8 113.44(9)
C12 C13 C8 124.42(10)
O4 C14 H14A 104.4(9)
O4 C14 H14B 111.0(10)
H14A C14 H14B 110.2(13)
O4 C14 H14C 111.8(9)
H14A C14 H14C 108.7(13)
H14B C14 H14C 110.6(13)
O5 C15 H15A 106.5(10)
O5 C15 H15B 109.8(9)
H15A C15 H15B 108.7(14)
O5 C15 H15C 110.5(9)
H15A C15 H15C 111.9(14)
H15B C15 H15C 109.4(13)
C17 C16 C21 118.00(10)
C17 C16 C1 121.59(10)
C21 C16 C1 120.41(10)
C16 C17 C18 121.83(10)
C16 C17 H17 119.9(9)
C18 C17 H17 118.3(9)
C19 C18 C17 119.25(11)
C19 C18 H18 120.5(9)
C17 C18 H18 120.2(9)
O6 C19 C18 124.63(11)
O6 C19 C20 115.73(10)
C18 C19 C20 119.64(11)
C21 C20 C19 120.21(11)
C21 C20 H20 120.0(9)
C19 C20 H20 119.8(9)
C20 C21 C16 121.06(11)
C20 C21 H21 118.7(9)
C16 C21 H21 120.2(9)
O6 C22 H22A 106.3(11)
O6 C22 H22B 111.0(10)
H22A C22 H22B 111.5(15)
O6 C22 H22C 112.8(10)
H22A C22 H22C 108.4(15)
H22B C22 H22C 106.9(14)
C28 C23 C24 118.60(11)
C28 C23 C2 123.42(10)
C24 C23 C2 117.93(10)
C25 C24 C23 121.00(11)
C25 C24 H24 119.5(9)
C23 C24 H24 119.5(9)
C26 C25 C24 119.76(11)
C26 C25 H25 120.2(9)
C24 C25 H25 120.1(9)
C27 C26 C25 119.82(11)
C27 C26 H26 119.7(10)
C25 C26 H26 120.5(10)
C26 C27 C28 120.41(12)
C26 C27 H27 120.4(10)
C28 C27 H27 119.2(10)
C27 C28 C23 120.39(11)
C27 C28 H28 119.7(10)
C23 C28 H28 119.9(10)

loop_
_geom_bond_atom_site_label_1
_geom_bond_atom_site_label_2
_geom_bond_distance
O1 C13 1.3785(13)
O1 C1 1.4599(13)
O2 C3 1.2190(14)
O3 C4 1.3602(14)
O3 C6 1.4537(15)
O4 C9 1.3596(14)
O4 C14 1.4349(14)
O5 C11 1.3579(14)
O5 C15 1.4320(15)
O6 C19 1.3715(14)
O6 C22 1.4277(16)
C1 C5 1.5177(15)
C1 C16 1.5243(15)
C1 C2 1.5479(15)
C2 C23 1.5094(15)
C2 C3 1.5418(16)
C2 H2 0.993(15)
C3 C4 1.4841(16)
C4 C5 1.3494(16)
C5 C8 1.4430(15)
C6 C7 1.5017(18)
C6 H6A 1.001(17)
C6 H6B 0.997(15)
C7 H7A 0.987(18)
C7 H7B 0.947(19)
C7 H7C 1.006(19)
C8 C13 1.4019(15)
C8 C9 1.4063(15)
C9 C10 1.3874(16)
C10 C11 1.4043(17)
C10 H10 0.924(15)
C11 C12 1.3962(16)
C12 C13 1.3852(16)
C12 H12 0.991(16)
C14 H14A 0.997(16)
C14 H14B 1.004(17)
C14 H14C 0.988(17)
C15 H15A 0.961(18)
C15 H15B 0.993(17)
C15 H15C 0.996(16)
C16 C17 1.3841(15)
C16 C21 1.3978(16)
C17 C18 1.3957(16)
C17 H17 0.987(15)
C18 C19 1.3883(16)
C18 H18 0.994(16)
C19 C20 1.3951(17)
C20 C21 1.3810(17)
C20 H20 0.980(16)
C21 H21 0.975(15)
C22 H22A 0.952(19)
C22 H22B 0.992(18)
C22 H22C 1.010(19)
C23 C28 1.3944(16)
C23 C24 1.3997(16)
C24 C25 1.3906(17)
C24 H24 0.973(16)
C25 C26 1.3886(18)
C25 H25 0.982(16)
C26 C27 1.3879(18)
C26 H26 0.997(17)
C27 C28 1.3931(17)
C27 H27 0.954(18)
C28 H28 0.970(16)

loop_
_geom_torsion_atom_site_label_1
_geom_torsion_atom_site_label_2
_geom_torsion_atom_site_label_3
_geom_torsion_atom_site_label_4
_geom_torsion
C13 O1 C1 C5 -23.12(10)
C13 O1 C1 C16 96.30(10)
C13 O1 C1 C2 -135.78(9)
O1 C1 C2 C23 -90.47(11)
C5 C1 C2 C23 157.05(9)
C16 C1 C2 C23 35.25(13)
O1 C1 C2 C3 139.82(9)
C5 C1 C2 C3 27.34(10)
C16 C1 C2 C3 -94.46(10)
C23 C2 C3 O2 31.70(17)
C1 C2 C3 O2 159.58(11)
C23 C2 C3 C4 -151.82(10)
C1 C2 C3 C4 -23.93(11)
C6 O3 C4 C5 -125.23(13)
C6 O3 C4 C3 55.94(15)
O2 C3 C4 C5 -172.50(12)
C2 C3 C4 C5 10.99(13)
O2 C3 C4 O3 6.53(19)
C2 C3 C4 O3 -169.98(10)
O3 C4 C5 C8 26.3(2)
C3 C4 C5 C8 -154.76(15)
O3 C4 C5 C1 -171.15(11)
C3 C4 C5 C1 7.81(13)
O1 C1 C5 C4 -143.58(9)
C16 C1 C5 C4 99.26(11)
C2 C1 C5 C4 -23.22(12)
O1 C1 C5 C8 25.57(10)
C16 C1 C5 C8 -91.58(10)
C2 C1 C5 C8 145.94(9)
C4 O3 C6 C7 -154.76(11)
C4 C5 C8 C13 144.90(16)
C1 C5 C8 C13 -18.22(11)
C4 C5 C8 C9 -28.3(3)
C1 C5 C8 C9 168.59(13)
C14 O4 C9 C10 1.91(16)
C14 O4 C9 C8 -176.78(10)
C13 C8 C9 O4 177.67(10)
C5 C8 C9 O4 -9.79(19)
C13 C8 C9 C10 -1.10(16)
C5 C8 C9 C10 171.45(12)
O4 C9 C10 C11 -177.71(10)
C8 C9 C10 C11 0.96(17)
C15 O5 C11 C12 6.21(16)
C15 O5 C11 C10 -173.60(10)
C9 C10 C11 O5 179.06(10)
C9 C10 C11 C12 -0.75(17)
O5 C11 C12 C13 -179.14(10)
C10 C11 C12 C13 0.65(16)
C1 O1 C13 C12 -169.68(10)
C1 O1 C13 C8 12.87(12)
C11 C12 C13 O1 -178.00(10)
C11 C12 C13 C8 -0.84(16)
C9 C8 C13 O1 178.47(9)
C5 C8 C13 O1 3.84(13)
C9 C8 C13 C12 1.09(17)
C5 C8 C13 C12 -173.53(11)
O1 C1 C16 C17 9.05(14)
C5 C1 C16 C17 123.06(11)
C2 C1 C16 C17 -119.84(11)
O1 C1 C16 C21 -171.56(10)
C5 C1 C16 C21 -57.55(13)
C2 C1 C16 C21 59.55(13)
C21 C16 C17 C18 0.60(17)
C1 C16 C17 C18 180.00(10)
C16 C17 C18 C19 -0.65(17)
C22 O6 C19 C18 -4.11(18)
C22 O6 C19 C20 175.97(12)
C17 C18 C19 O6 -179.87(11)
C17 C18 C19 C20 0.04(17)
O6 C19 C20 C21 -179.48(11)
C18 C19 C20 C21 0.59(18)
C19 C20 C21 C16 -0.65(19)
C17 C16 C21 C20 0.05(17)
C1 C16 C21 C20 -179.36(11)
C3 C2 C23 C28 16.89(16)
C1 C2 C23 C28 -103.46(12)
C3 C2 C23 C24 -165.86(10)
C1 C2 C23 C24 73.79(13)
C28 C23 C24 C25 0.57(17)
C2 C23 C24 C25 -176.82(10)
C23 C24 C25 C26 -1.54(18)
C24 C25 C26 C27 1.17(18)
C25 C26 C27 C28 0.13(19)
C26 C27 C28 C23 -1.11(19)
C24 C23 C28 C27 0.75(17)
C2 C23 C28 C27 177.98(11)
